data_2202674
loop_
_publ_author_name
'Zongbin, Wu'
'Zhongmin, Liu'
'Peng, Tian'
'Lei, Xu'
'Yanli, He'
'Shiyun, Sang'
'Yue, Yang'
'Xiumei, Liu'
'Xianchun, Liu'
'Xinhe, Bao'

_publ_section_title
;
 Ethylenediammonium disodium (1-hydroxyethylidene)diphosphonate
 tetrahydrate, [NH~3~(CH~2~)~2~NH~3~]Na~2~(hedp)&#x00B7;4H~2~O
;
_journal_issue 7
_journal_name_full 'Acta Crystallographica Section E'
_journal_page_first m521
_journal_page_last m523
_journal_paper_doi 10.1107/S1600536803013278
_journal_volume 59
_journal_year 2003
_chemical_formula_iupac 'C2 H10 N2 2+, 2Na 1+, C2 H4 O7 P2 4-, 4H2 O1'
_chemical_formula_moiety 'C2 H10 N2 2+, 2Na 1+, C2 H4 O7 P2 4-, 4H2 O1'
_chemical_formula_sum 'C4 H22 N2 Na2 O11 P2'
_chemical_formula_weight 382.16
_chemical_name_systematic
;
Ethylenediammonium disodium (1-hydroxyethylidene)diphosphonate
tetrahydrate
;
_space_group_IT_number 33
_symmetry_cell_setting orthorhombic
_symmetry_space_group_name_Hall 'P 2c -2n'
_symmetry_space_group_name_H-M 'P n a 21'
_atom_sites_solution_hydrogens geom
_atom_sites_solution_primary direct
_atom_sites_solution_secondary difmap
_audit_creation_method SHELXL-97
_cell_angle_alpha 90.00
_cell_angle_beta 90.00
_cell_angle_gamma 90.00
_cell_formula_units_Z 4
_cell_length_a 20.966(7)
_cell_length_b 5.8928(18)
_cell_length_c 11.871(4)
_cell_measurement_reflns_used 2203
_cell_measurement_temperature 293(2)
_cell_measurement_theta_max 25.02
_cell_measurement_theta_min 1.94
_cell_volume 1466.6(8)
_computing_cell_refinement SMART
_computing_data_collection 'SMART (Siemens, 1996)'
_computing_data_reduction 'SHELXTL (Sheldrick, 2001)'
_computing_molecular_graphics SHELXTL
_computing_publication_material SHELXTL
_computing_structure_refinement 'SHELXL97 (Sheldrick, 1997)'
_computing_structure_solution 'SHELXS97 (Sheldrick, 1997)'
_diffrn_ambient_temperature 293(2)
_diffrn_measured_fraction_theta_full 1.000
_diffrn_measured_fraction_theta_max 1.000
_diffrn_measurement_device_type 'Bruker SMART CCD'
_diffrn_measurement_method '\f and \w'
_diffrn_radiation_monochromator graphite
_diffrn_radiation_source 'fine-focus sealed tube'
_diffrn_radiation_type MoK\a
_diffrn_radiation_wavelength 0.71073
_diffrn_reflns_av_R_equivalents 0.0254
_diffrn_reflns_av_sigmaI/netI 0.0276
_diffrn_reflns_limit_h_max 22
_diffrn_reflns_limit_h_min -24
_diffrn_reflns_limit_k_max 4
_diffrn_reflns_limit_k_min -7
_diffrn_reflns_limit_l_max 14
_diffrn_reflns_limit_l_min -12
_diffrn_reflns_number 5700
_diffrn_reflns_theta_full 25.02
_diffrn_reflns_theta_max 25.02
_diffrn_reflns_theta_min 1.94
_diffrn_standards_decay_% 0
_diffrn_standards_number 0
_exptl_absorpt_coefficient_mu 0.411
_exptl_absorpt_correction_T_max 0.9600
_exptl_absorpt_correction_T_min 0.9222
_exptl_absorpt_correction_type multi-scan
_exptl_absorpt_process_details '(SADABS; Sheldrick, 1996)'
_exptl_crystal_colour colourless
_exptl_crystal_density_diffrn 1.731
_exptl_crystal_density_method 'not measured'
_exptl_crystal_description arching
_exptl_crystal_F_000 800
_exptl_crystal_size_max 0.20
_exptl_crystal_size_mid 0.10
_exptl_crystal_size_min 0.10
_refine_diff_density_max 0.267
_refine_diff_density_min -0.310
_refine_ls_abs_structure_details 'Flack (1983), 1217 Friedel pairs'
_refine_ls_abs_structure_Flack -0.10(10)
_refine_ls_extinction_method none
_refine_ls_goodness_of_fit_ref 1.061
_refine_ls_hydrogen_treatment constr
_refine_ls_matrix_type full
_refine_ls_number_parameters 236
_refine_ls_number_reflns 2203
_refine_ls_number_restraints 13
_refine_ls_restrained_S_all 1.059
_refine_ls_R_factor_all 0.0302
_refine_ls_R_factor_gt 0.0258
_refine_ls_shift/su_max 0.001
_refine_ls_shift/su_mean 0.000
_refine_ls_structure_factor_coef Fsqd
_refine_ls_weighting_details 'calc w = 1/[\s^2^(Fo^2^)+(0.0395P)^2^] where P = (Fo^2^+2Fc^2^)/3'
_refine_ls_weighting_scheme calc
_refine_ls_wR_factor_gt 0.0614
_refine_ls_wR_factor_ref 0.0638
_reflns_number_gt 2021
_reflns_number_total 2203
_reflns_threshold_expression I>2\s(I)
_cod_data_source_file lh6070.cif
_cod_data_source_block I
_cod_depositor_comments
;
The following automatic conversions were performed:
'_symmetry_cell_setting' value 'Orthorhombic' changed to 'orthorhombic'
according to '/home/saulius/struct/CIF-dictionaries/cif_core.dic'
dictionary named 'cif_core.dic' version 2.4.1 from 2010-06-29.

Automatic conversion script
Id: cif_fix_enum 1527 2010-12-29 10:47:43Z saulius 

The following automatic conversions were performed:

'_symmetry_cell_setting' value 'Orthorhombic' changed to
'orthorhombic' according to
/home/saulius/struct/CIF-dictionaries/cif_core.dic dictionary named
'cif_core.dic' version 2.4.1 from 2010-06-29.

Automatic conversion script
Id: cif_fix_values 1715 2011-07-08 13:25:40Z adriana 
;
_cod_original_sg_symbol_Hall 'P 2c-2n'
_cod_database_code 2202674
_cod_database_fobs_code 2202674

loop_
_symmetry_equiv_pos_as_xyz
'x, y, z'
'-x, -y, z+1/2'
'x+1/2, -y+1/2, z'
'-x+1/2, y+1/2, z+1/2'

loop_
_atom_site_label
_atom_site_fract_x
_atom_site_fract_y
_atom_site_fract_z
_atom_site_U_iso_or_equiv
_atom_site_adp_type
_atom_site_calc_flag
_atom_site_refinement_flags
_atom_site_occupancy
_atom_site_disorder_assembly
_atom_site_disorder_group
_atom_site_type_symbol
Na1 0.61931(5) 0.93017(17) 0.76226(11) 0.0273(3) Uani d . 1 . . Na
Na2 0.67051(6) 0.3420(2) 0.91792(10) 0.0291(3) Uani d . 1 . . Na
P1 0.53935(3) 0.42129(11) 0.74458(6) 0.01483(16) Uani d . 1 . . P
O1 0.53603(9) 0.6738(3) 0.77194(16) 0.0235(5) Uani d . 1 . . O
C1 0.59651(13) 0.3776(4) 0.6273(2) 0.0164(6) Uani d . 1 . . C
P2 0.68185(3) 0.40810(10) 0.66815(6) 0.01623(16) Uani d . 1 . . P
O2 0.47523(8) 0.3352(3) 0.70202(16) 0.0209(4) Uani d . 1 . . O
C2 0.58056(14) 0.5353(5) 0.5298(2) 0.0236(6) Uani d . 1 . . C
H2D 0.5835 0.6901 0.5545 0.035 Uiso calc R 1 . . H
H2E 0.5380 0.5050 0.5040 0.035 Uiso calc R 1 . . H
H2F 0.6101 0.5103 0.4693 0.035 Uiso calc R 1 . . H
O3 0.56466(8) 0.2817(3) 0.84275(16) 0.0217(4) Uani d . 1 . . O
O4 0.59212(10) 0.1408(3) 0.59455(19) 0.0240(5) Uani d . 1 . . O
H4 0.5590(17) 0.122(5) 0.553(3) 0.032(9) Uiso d . 1 . . H
O5 0.70022(8) 0.2009(3) 0.73698(18) 0.0259(5) Uani d . 1 . . O
O6 0.71844(10) 0.4233(5) 0.5584(2) 0.0418(6) Uani d . 1 . . O
O7 0.68648(9) 0.6216(3) 0.7393(2) 0.0353(6) Uani d . 1 . . O
N1 0.78297(12) 0.8749(4) 0.8196(2) 0.0207(5) Uani d . 1 . . N
H1A 0.7635(16) 0.996(6) 0.791(3) 0.031 Uiso d . 1 . . H
H1B 0.7900(16) 0.884(5) 0.893(3) 0.031 Uiso d . 1 . . H
H1C 0.7545(15) 0.762(5) 0.801(3) 0.031 Uiso d . 1 . . H
N2 0.92905(12) 0.5870(5) 0.7006(2) 0.0244(6) Uani d . 1 . . N
H2A 0.9432(16) 0.442(6) 0.700(3) 0.037 Uiso d . 1 . . H
H2B 0.9586(16) 0.689(5) 0.722(3) 0.037 Uiso d . 1 . . H
H2C 0.9226(18) 0.615(5) 0.628(3) 0.037 Uiso d . 1 . . H
C3 0.84201(13) 0.8452(4) 0.7533(3) 0.0236(6) Uani d . 1 . . C
H3A 0.8725 0.9616 0.7744 0.028 Uiso calc R 1 . . H
H3B 0.8324 0.8637 0.6739 0.028 Uiso calc R 1 . . H
C4 0.87151(14) 0.6126(4) 0.7724(3) 0.0262(7) Uani d . 1 . . C
H4A 0.8832 0.5959 0.8511 0.031 Uiso calc R 1 . . H
H4B 0.8408 0.4954 0.7540 0.031 Uiso calc R 1 . . H
O8 0.66083(11) -0.0356(4) 0.9915(2) 0.0406(6) Uani d D 1 . . O
H8A 0.6361(12) -0.150(4) 0.994(4) 0.061 Uiso d D 1 . . H
H8B 0.6981(8) -0.073(5) 1.014(4) 0.061 Uiso d D 1 . . H
O9 0.59591(11) 0.5420(4) 1.02754(19) 0.0354(5) Uani d D 1 . . O
H9A 0.5755(14) 0.471(6) 0.977(2) 0.053 Uiso d D 1 . . H
H9B 0.5711(14) 0.580(6) 1.082(2) 0.053 Uiso d D 1 . . H
O10 0.76383(13) 0.4109(4) 1.0085(3) 0.0515(7) Uani d D 1 . . O
H10A 0.7860(16) 0.298(4) 1.026(4) 0.077 Uiso d D 1 . . H
H10B 0.7771(19) 0.534(3) 1.037(4) 0.077 Uiso d D 1 . . H
O11 0.50591(13) 0.9515(4) 0.9562(2) 0.0447(7) Uani d D 1 . . O
H11A 0.513(2) 1.075(3) 0.922(3) 0.067 Uiso d D 1 . . H
H11B 0.515(2) 0.839(4) 0.913(3) 0.067 Uiso d D 1 . . H

loop_
_atom_site_aniso_label
_atom_site_aniso_U_11
_atom_site_aniso_U_22
_atom_site_aniso_U_33
_atom_site_aniso_U_12
_atom_site_aniso_U_13
_atom_site_aniso_U_23
Na1 0.0228(6) 0.0172(5) 0.0419(7) -0.0011(4) 0.0035(5) 0.0002(5)
Na2 0.0269(6) 0.0346(6) 0.0258(6) 0.0021(5) -0.0015(5) -0.0058(5)
P1 0.0139(3) 0.0146(3) 0.0160(3) -0.0005(2) 0.0002(3) 0.0001(3)
O1 0.0209(10) 0.0166(10) 0.0329(13) 0.0000(7) 0.0036(9) -0.0028(8)
C1 0.0153(13) 0.0166(14) 0.0172(14) 0.0007(10) 0.0015(11) -0.0019(10)
P2 0.0134(3) 0.0161(3) 0.0192(4) -0.0008(3) 0.0002(3) 0.0003(3)
O2 0.0146(9) 0.0225(9) 0.0256(10) -0.0034(7) -0.0037(8) 0.0018(8)
C2 0.0208(15) 0.0295(16) 0.0205(15) 0.0028(12) 0.0008(12) 0.0040(12)
O3 0.0191(10) 0.0262(11) 0.0199(10) 0.0006(8) -0.0019(8) 0.0061(8)
O4 0.0205(11) 0.0192(10) 0.0322(12) 0.0004(8) -0.0054(9) -0.0093(8)
O5 0.0186(9) 0.0207(10) 0.0385(12) 0.0035(7) -0.0036(9) 0.0083(9)
O6 0.0189(12) 0.0798(19) 0.0266(12) -0.0014(11) 0.0038(10) 0.0102(11)
O7 0.0222(11) 0.0195(10) 0.0641(16) 0.0033(7) -0.0139(11) -0.0160(11)
N1 0.0187(13) 0.0202(14) 0.0233(14) 0.0014(10) -0.0019(10) -0.0010(11)
N2 0.0204(13) 0.0238(14) 0.0289(15) 0.0037(10) 0.0019(11) -0.0028(11)
C3 0.0216(14) 0.0253(14) 0.0239(15) 0.0005(11) 0.0011(13) 0.0013(12)
C4 0.0226(14) 0.0254(16) 0.0305(18) 0.0006(11) 0.0005(12) 0.0018(13)
O8 0.0258(13) 0.0398(13) 0.0563(17) -0.0011(10) -0.0078(12) 0.0125(13)
O9 0.0259(12) 0.0516(15) 0.0286(13) 0.0050(10) -0.0005(10) -0.0133(10)
O10 0.0484(17) 0.0371(14) 0.069(2) -0.0067(12) -0.0309(14) 0.0024(14)
O11 0.0589(17) 0.0320(14) 0.0433(16) -0.0047(12) 0.0251(13) 0.0049(11)

loop_
_atom_type_symbol
_atom_type_description
_atom_type_scat_dispersion_real
_atom_type_scat_dispersion_imag
_atom_type_scat_source
C C 0.0033 0.0016 'International Tables Vol C Tables 4.2.6.8 and 6.1.1.4'
H H 0.0000 0.0000 'International Tables Vol C Tables 4.2.6.8 and 6.1.1.4'
N N 0.0061 0.0033 'International Tables Vol C Tables 4.2.6.8 and 6.1.1.4'
O O 0.0106 0.0060 'International Tables Vol C Tables 4.2.6.8 and 6.1.1.4'
P P 0.1023 0.0942 'International Tables Vol C Tables 4.2.6.8 and 6.1.1.4'
Na Na 0.0362 0.0249 'International Tables Vol C Tables 4.2.6.8 and 6.1.1.4'

loop_
_geom_angle_atom_site_label_1
_geom_angle_atom_site_label_2
_geom_angle_atom_site_label_3
_geom_angle_site_symmetry_1
_geom_angle_site_symmetry_3
_geom_angle
_geom_angle_publ_flag
O1 Na1 O7 . . 87.25(8) ?
O1 Na1 O5 . 1_565 174.92(10) ?
O7 Na1 O5 . 1_565 94.54(8) ?
O1 Na1 O4 . 1_565 101.46(8) ?
O7 Na1 O4 . 1_565 116.74(10) ?
O5 Na1 O4 1_565 1_565 73.49(8) ?
O1 Na1 O3 . 1_565 99.94(7) ?
O7 Na1 O3 . 1_565 162.58(9) ?
O5 Na1 O3 1_565 1_565 79.67(7) ?
O4 Na1 O3 1_565 1_565 77.61(7) ?
O1 Na1 O8 . 1_565 103.20(8) ?
O7 Na1 O8 . 1_565 88.99(9) ?
O5 Na1 O8 1_565 1_565 81.61(8) ?
O4 Na1 O8 1_565 1_565 144.99(8) ?
O3 Na1 O8 1_565 1_565 73.96(7) ?
O1 Na1 C1 . 1_565 117.50(8) ?
O7 Na1 C1 . 1_565 134.08(10) ?
O5 Na1 C1 1_565 1_565 58.07(7) ?
O4 Na1 C1 1_565 1_565 26.69(7) ?
O3 Na1 C1 1_565 1_565 55.81(7) ?
O8 Na1 C1 1_565 1_565 118.33(7) ?
O1 Na1 Na2 . 1_565 135.46(7) ?
O7 Na1 Na2 . 1_565 117.05(7) ?
O5 Na1 Na2 1_565 1_565 47.41(6) ?
O4 Na1 Na2 1_565 1_565 99.42(6) ?
O3 Na1 Na2 1_565 1_565 47.63(5) ?
O8 Na1 Na2 1_565 1_565 45.84(5) ?
C1 Na1 Na2 1_565 1_565 73.15(6) ?
O1 Na1 P2 . 1_565 150.96(7) ?
O7 Na1 P2 . 1_565 112.85(7) ?
O5 Na1 P2 1_565 1_565 24.52(5) ?
O4 Na1 P2 1_565 1_565 51.40(5) ?
O3 Na1 P2 1_565 1_565 67.21(5) ?
O8 Na1 P2 1_565 1_565 98.09(6) ?
C1 Na1 P2 1_565 1_565 33.56(5) ?
Na2 Na1 P2 1_565 1_565 54.64(4) ?
O1 Na1 P1 . 1_565 100.93(6) ?
O7 Na1 P1 . 1_565 167.12(9) ?
O5 Na1 P1 1_565 1_565 76.50(5) ?
O4 Na1 P1 1_565 1_565 52.14(5) ?
O3 Na1 P1 1_565 1_565 25.59(4) ?
O8 Na1 P1 1_565 1_565 98.67(6) ?
C1 Na1 P1 1_565 1_565 33.06(5) ?
Na2 Na1 P1 1_565 1_565 63.49(4) ?
P2 Na1 P1 1_565 1_565 56.00(3) ?
O1 Na1 P1 . . 20.90(5) ?
O7 Na1 P1 . . 66.73(6) ?
O5 Na1 P1 1_565 . 159.40(6) ?
O4 Na1 P1 1_565 . 106.42(6) ?
O3 Na1 P1 1_565 . 120.74(6) ?
O8 Na1 P1 1_565 . 105.50(6) ?
C1 Na1 P1 1_565 . 129.05(6) ?
Na2 Na1 P1 1_565 . 148.25(5) ?
P2 Na1 P1 1_565 . 156.35(5) ?
P1 Na1 P1 1_565 . 120.33(4) ?
O1 Na1 Na2 . . 67.69(6) ?
O7 Na1 Na2 . . 39.19(7) ?
O5 Na1 Na2 1_565 . 116.48(6) ?
O4 Na1 Na2 1_565 . 150.93(6) ?
O3 Na1 Na2 1_565 . 129.73(7) ?
O8 Na1 Na2 1_565 . 63.17(5) ?
C1 Na1 Na2 1_565 . 172.80(6) ?
Na2 Na1 Na2 1_565 . 106.98(5) ?
P2 Na1 Na2 1_565 . 140.81(4) ?
P1 Na1 Na2 1_565 . 153.56(4) ?
P1 Na1 Na2 . . 54.16(3) ?
O10 Na2 O9 . . 102.81(11) ?
O10 Na2 O5 . . 105.29(11) ?
O9 Na2 O5 . . 147.84(9) ?
O10 Na2 O8 . . 93.80(10) ?
O9 Na2 O8 . . 101.95(10) ?
O5 Na2 O8 . . 91.53(9) ?
O10 Na2 O3 . . 172.96(11) ?
O9 Na2 O3 . . 70.58(8) ?
O5 Na2 O3 . . 81.73(7) ?
O8 Na2 O3 . . 85.44(8) ?
O10 Na2 O7 . . 98.96(10) ?
O9 Na2 O7 . . 102.18(9) ?
O5 Na2 O7 . . 58.28(7) ?
O8 Na2 O7 . . 149.36(9) ?
O3 Na2 O7 . . 85.06(7) ?
O10 Na2 P2 . . 112.13(10) ?
O9 Na2 P2 . . 122.32(8) ?
O5 Na2 P2 . . 30.09(5) ?
O8 Na2 P2 . . 119.14(8) ?
O3 Na2 P2 . . 74.16(6) ?
O7 Na2 P2 . . 30.30(5) ?
O10 Na2 Na1 . 1_545 133.73(8) ?
O9 Na2 Na1 . 1_545 118.14(8) ?
O5 Na2 Na1 . 1_545 46.43(5) ?
O8 Na2 Na1 . 1_545 58.93(7) ?
O3 Na2 Na1 . 1_545 51.26(5) ?
O7 Na2 Na1 . 1_545 92.87(6) ?
P2 Na2 Na1 . 1_545 63.83(4) ?
O10 Na2 Na1 . . 106.86(7) ?
O9 Na2 Na1 . . 69.47(7) ?
O5 Na2 Na1 . . 87.53(6) ?
O8 Na2 Na1 . . 158.82(8) ?
O3 Na2 Na1 . . 73.48(5) ?
O7 Na2 Na1 . . 32.74(5) ?
P2 Na2 Na1 . . 57.44(3) ?
Na1 Na2 Na1 1_545 . 106.98(5) ?
O10 Na2 H9A . . 123.8(7) ?
O9 Na2 H9A . . 21.1(7) ?
O5 Na2 H9A . . 129.2(4) ?
O8 Na2 H9A . . 97.2(10) ?
O3 Na2 H9A . . 49.5(7) ?
O7 Na2 H9A . . 98.6(10) ?
P2 Na2 H9A . . 109.6(8) ?
Na1 Na2 H9A 1_545 . 98.0(4) ?
Na1 Na2 H9A . . 67.7(10) ?
O3 P1 O2 . . 112.43(11) yes
O3 P1 O1 . . 112.36(11) yes
O2 P1 O1 . . 110.82(11) yes
O3 P1 C1 . . 105.93(11) yes
O2 P1 C1 . . 105.97(12) yes
O1 P1 C1 . . 108.95(11) yes
O3 P1 Na1 . 1_545 46.44(8) ?
O2 P1 Na1 . 1_545 100.06(8) ?
O1 P1 Na1 . 1_545 148.47(8) ?
C1 P1 Na1 . 1_545 66.67(8) ?
O3 P1 Na1 . . 104.74(8) ?
O2 P1 Na1 . . 137.76(8) ?
C1 P1 Na1 . . 81.49(8) ?
Na1 P1 Na1 1_545 . 120.33(4) ?
P1 O1 Na1 . . 126.35(11) ?
O4 C1 C2 . . 111.7(2) yes
O4 C1 P1 . . 107.07(17) yes
C2 C1 P1 . . 110.14(18) yes
O4 C1 P2 . . 102.90(16) yes
C2 C1 P2 . . 110.51(19) yes
P1 C1 P2 . . 114.33(14) yes
O4 C1 Na1 . 1_545 48.33(12) ?
C2 C1 Na1 . 1_545 160.01(19) ?
P1 C1 Na1 . 1_545 80.27(9) ?
P2 C1 Na1 . 1_545 78.51(9) ?
O6 P2 O7 . . 113.40(15) yes
O6 P2 O5 . . 112.44(13) yes
O7 P2 O5 . . 110.53(14) yes
O6 P2 C1 . . 105.57(12) yes
O7 P2 C1 . . 106.62(11) yes
O5 P2 C1 . . 107.83(11) yes
O6 P2 Na2 . . 153.90(9) ?
O7 P2 Na2 . . 64.09(11) ?
O5 P2 Na2 . . 51.97(8) ?
C1 P2 Na2 . . 99.71(9) ?
O6 P2 Na1 . 1_545 122.86(11) ?
O7 P2 Na1 . 1_545 122.96(11) ?
C1 P2 Na1 . 1_545 67.93(8) ?
Na2 P2 Na1 . 1_545 61.53(3) ?
C1 C2 H2D . . 109.5 ?
C1 C2 H2E . . 109.5 ?
H2D C2 H2E . . 109.5 ?
C1 C2 H2F . . 109.5 ?
H2D C2 H2F . . 109.5 ?
H2E C2 H2F . . 109.5 ?
P1 O3 Na2 . . 121.54(10) ?
P1 O3 Na1 . 1_545 107.97(10) ?
Na2 O3 Na1 . 1_545 81.11(7) ?
C1 O4 Na1 . 1_545 104.98(16) ?
C1 O4 H4 . . 109(2) ?
Na1 O4 H4 1_545 . 127(2) ?
P2 O5 Na1 . 1_545 115.58(10) ?
P2 O5 Na2 . . 97.93(10) ?
Na1 O5 Na2 1_545 . 86.16(8) ?
P2 O7 Na1 . . 132.63(12) ?
P2 O7 Na2 . . 85.61(10) ?
Na1 O7 Na2 . . 108.08(10) ?
C3 N1 H1A . . 106(2) ?
C3 N1 H1B . . 113(2) ?
H1A N1 H1B . . 113(3) ?
C3 N1 H1C . . 109(2) ?
H1A N1 H1C . . 101(3) ?
H1B N1 H1C . . 112(3) ?
C4 N2 H2A . . 111(2) ?
C4 N2 H2B . . 110(2) ?
H2A N2 H2B . . 114(3) ?
C4 N2 H2C . . 115(2) ?
H2A N2 H2C . . 102(3) ?
H2B N2 H2C . . 105(3) ?
N1 C3 C4 . . 111.6(2) ?
N1 C3 H3A . . 109.3 ?
C4 C3 H3A . . 109.3 ?
N1 C3 H3B . . 109.3 ?
C4 C3 H3B . . 109.3 ?
H3A C3 H3B . . 108.0 ?
N2 C4 C3 . . 109.7(2) ?
N2 C4 H4A . . 109.7 ?
C3 C4 H4A . . 109.7 ?
N2 C4 H4B . . 109.7 ?
C3 C4 H4B . . 109.7 ?
H4A C4 H4B . . 108.2 ?
Na2 O8 Na1 . 1_545 75.23(8) ?
Na2 O8 H8A . . 143(2) ?
Na1 O8 H8A 1_545 . 78(3) ?
Na2 O8 H8B . . 106(2) ?
Na1 O8 H8B 1_545 . 124(3) ?
H8A O8 H8B . . 109.8(17) ?
Na2 O9 H9A . . 72(2) ?
Na2 O9 H9B . . 162(3) ?
H9A O9 H9B . . 110.7(17) ?
Na2 O10 H10A . . 117(3) ?
Na2 O10 H10B . . 129(3) ?
H10A O10 H10B . . 113(4) ?
H11A O11 H11B . . 109.8(17) ?

loop_
_geom_bond_atom_site_label_1
_geom_bond_atom_site_label_2
_geom_bond_site_symmetry_2
_geom_bond_distance
_geom_bond_publ_flag
Na1 O1 . 2.312(2) yes
Na1 O7 . 2.316(2) yes
Na1 O5 1_565 2.348(2) yes
Na1 O4 1_565 2.414(3) yes
Na1 O3 1_565 2.553(2) yes
Na1 O8 1_565 2.864(3) ?
Na1 C1 1_565 3.122(3) ?
Na1 Na2 1_565 3.2336(17) ?
Na1 P2 1_565 3.3014(15) ?
Na1 P1 1_565 3.3511(15) ?
Na1 P1 . 3.4418(15) ?
Na1 Na2 . 4.0718(19) ?
Na2 O10 . 2.269(3) yes
Na2 O9 . 2.351(2) yes
Na2 O5 . 2.386(2) yes
Na2 O8 . 2.399(3) yes
Na2 O3 . 2.418(2) yes
Na2 O7 . 2.706(3) yes
Na2 P2 . 3.0000(17) ?
Na2 Na1 1_545 3.2336(17) ?
Na2 H9A . 2.25(3) ?
P1 O3 . 1.5219(19) yes
P1 O2 . 1.5231(19) yes
P1 O1 . 1.5247(19) yes
P1 C1 . 1.855(3) yes
P1 Na1 1_545 3.3511(15) ?
C1 O4 . 1.452(3) yes
C1 C2 . 1.522(4) yes
C1 P2 . 1.862(3) yes
C1 Na1 1_545 3.122(3) ?
P2 O6 . 1.514(2) yes
P2 O7 . 1.518(2) yes
P2 O5 . 1.5188(19) yes
P2 Na1 1_545 3.3014(15) ?
C2 H2D . 0.96 ?
C2 H2E . 0.96 ?
C2 H2F . 0.96 ?
O3 Na1 1_545 2.553(2) ?
O4 Na1 1_545 2.414(3) ?
O4 H4 . 0.86(4) ?
O5 Na1 1_545 2.348(2) ?
N1 C3 . 1.477(4) yes
N1 H1A . 0.89(4) ?
N1 H1B . 0.89(4) ?
N1 H1C . 0.92(3) ?
N2 C4 . 1.485(4) yes
N2 H2A . 0.91(4) ?
N2 H2B . 0.90(3) ?
N2 H2C . 0.89(4) ?
C3 C4 . 1.521(4) yes
C3 H3A . 0.97 ?
C3 H3B . 0.97 ?
C4 H4A . 0.97 ?
C4 H4B . 0.97 ?
O8 Na1 1_545 2.864(3) ?
O8 H8A . 0.850(10) ?
O8 H8B . 0.853(10) ?
O9 H9A . 0.85(3) ?
O9 H9B . 0.86(3) ?
O10 H10A . 0.84(3) ?
O10 H10B . 0.85(3) ?
O11 H11A . 0.851(10) ?
O11 H11B . 0.86(3) ?

loop_
_geom_hbond_atom_site_label_D
_geom_hbond_atom_site_label_H
_geom_hbond_atom_site_label_A
_geom_hbond_site_symmetry_A
_geom_hbond_distance_DH
_geom_hbond_distance_HA
_geom_hbond_distance_DA
_geom_hbond_angle_DHA
_geom_hbond_publ_flag
N1 H1C O7 . 0.92(3) 1.80(3) 2.689(3) 160(3) yes
O11 H11B O1 . 0.86(3) 1.99(3) 2.804(3) 158(3) yes
N1 H1A O5 1_565 0.89(3) 1.90(3) 2.768(3) 163(3) yes
N1 H1B O6 4_655 0.89(4) 1.98(4) 2.850(4) 165(3) yes
N2 H2A O2 3 0.91(4) 1.76(4) 2.669(3) 177(3) yes
N2 H2B O1 3_565 0.90(3) 1.91(3) 2.781(3) 163(3) yes
N2 H2C O8 4_654 0.89(4) 2.54(4) 3.199(4) 131(3) yes
O4 H4 O11 2_664 0.86(4) 1.83(4) 2.686(3) 172(3) yes
O8 H8A O9 1_545 0.85(2) 2.04(3) 2.869(3) 165(3) yes
O8 H8B O6 4_645 0.85(2) 1.83(2) 2.664(3) 165(3) yes
O9 H9B O2 2_665 0.86(3) 1.80(3) 2.653(3) 175(3) yes
O10 H10A O6 4_645 0.84(3) 2.25(2) 2.957(4) 143(3) yes
O10 H10B O6 4_655 0.85(3) 2.31(2) 3.099(4) 155(3) yes
O11 H11A O3 1_565 0.85(2) 1.88(3) 2.668(3) 154(3) yes

loop_
_geom_torsion_atom_site_label_1
_geom_torsion_atom_site_label_2
_geom_torsion_atom_site_label_3
_geom_torsion_atom_site_label_4
_geom_torsion_site_symmetry_1
_geom_torsion_site_symmetry_4
_geom_torsion
O1 Na1 Na2 O10 . . -164.90(11)
O7 Na1 Na2 O10 . . 80.18(13)
O5 Na1 Na2 O10 1_565 . 18.29(13)
O4 Na1 Na2 O10 1_565 . 122.34(16)
O3 Na1 Na2 O10 1_565 . -80.55(12)
O8 Na1 Na2 O10 1_565 . -45.94(11)
Na2 Na1 Na2 O10 1_565 . -32.03(11)
P2 Na1 Na2 O10 1_565 . 22.30(12)
P1 Na1 Na2 O10 1_565 . -96.31(13)
P1 Na1 Na2 O10 . . 176.76(10)
O1 Na1 Na2 O9 . . -67.21(9)
O7 Na1 Na2 O9 . . 177.87(11)
O5 Na1 Na2 O9 1_565 . 115.98(10)
O4 Na1 Na2 O9 1_565 . -139.96(15)
O3 Na1 Na2 O9 1_565 . 17.14(10)
O8 Na1 Na2 O9 1_565 . 51.76(9)
Na2 Na1 Na2 O9 1_565 . 65.66(8)
P2 Na1 Na2 O9 1_565 . 119.99(9)
P1 Na1 Na2 O9 1_565 . 1.39(11)
P1 Na1 Na2 O9 . . -85.54(7)
O1 Na1 Na2 O5 . . 89.87(8)
O7 Na1 Na2 O5 . . -25.05(9)
O5 Na1 Na2 O5 1_565 . -86.94(9)
O4 Na1 Na2 O5 1_565 . 17.11(15)
O3 Na1 Na2 O5 1_565 . 174.22(8)
O8 Na1 Na2 O5 1_565 . -151.17(8)
Na2 Na1 Na2 O5 1_565 . -137.27(6)
P2 Na1 Na2 O5 1_565 . -82.93(8)
P1 Na1 Na2 O5 1_565 . 158.46(9)
P1 Na1 Na2 O5 . . 71.53(6)
O1 Na1 Na2 O8 . . 2.0(2)
O7 Na1 Na2 O8 . . -112.9(2)
O5 Na1 Na2 O8 1_565 . -174.8(2)
O4 Na1 Na2 O8 1_565 . -70.7(3)
O3 Na1 Na2 O8 1_565 . 86.4(2)
O8 Na1 Na2 O8 1_565 . 121.0(3)
Na2 Na1 Na2 O8 1_565 . 134.9(2)
P2 Na1 Na2 O8 1_565 . -170.8(2)
P1 Na1 Na2 O8 1_565 . 70.6(3)
P1 Na1 Na2 O8 . . -16.3(2)
O1 Na1 Na2 O3 . . 7.76(7)
O7 Na1 Na2 O3 . . -107.16(10)
O5 Na1 Na2 O3 1_565 . -169.05(9)
O4 Na1 Na2 O3 1_565 . -64.99(15)
O3 Na1 Na2 O3 1_565 . 92.11(9)
O8 Na1 Na2 O3 1_565 . 126.73(8)
Na2 Na1 Na2 O3 1_565 . 140.63(6)
P2 Na1 Na2 O3 1_565 . -165.04(8)
P1 Na1 Na2 O3 1_565 . 76.36(10)
P1 Na1 Na2 O3 . . -10.57(5)
O1 Na1 Na2 O7 . . 114.92(10)
O5 Na1 Na2 O7 1_565 . -61.89(11)
O4 Na1 Na2 O7 1_565 . 42.16(15)
O3 Na1 Na2 O7 1_565 . -160.73(11)
O8 Na1 Na2 O7 1_565 . -126.12(10)
Na2 Na1 Na2 O7 1_565 . -112.21(9)
P2 Na1 Na2 O7 1_565 . -57.88(10)
P1 Na1 Na2 O7 1_565 . -176.49(13)
P1 Na1 Na2 O7 . . 96.59(9)
O1 Na1 Na2 P2 . . 89.23(6)
O7 Na1 Na2 P2 . . -25.69(8)
O5 Na1 Na2 P2 1_565 . -87.58(8)
O4 Na1 Na2 P2 1_565 . 16.47(13)
O3 Na1 Na2 P2 1_565 . 173.58(8)
O8 Na1 Na2 P2 1_565 . -151.81(7)
Na2 Na1 Na2 P2 1_565 . -137.91(4)
P2 Na1 Na2 P2 1_565 . -83.57(7)
P1 Na1 Na2 P2 1_565 . 157.82(9)
P1 Na1 Na2 P2 . . 70.89(3)
O1 Na1 Na2 Na1 . 1_545 47.13(7)
O7 Na1 Na2 Na1 . 1_545 -67.79(9)
O5 Na1 Na2 Na1 1_565 1_545 -129.67(7)
O4 Na1 Na2 Na1 1_565 1_545 -25.62(16)
O3 Na1 Na2 Na1 1_565 1_545 131.49(7)
O8 Na1 Na2 Na1 1_565 1_545 166.10(7)
Na2 Na1 Na2 Na1 1_565 1_545 180.0
P2 Na1 Na2 Na1 1_565 1_545 -125.67(5)
P1 Na1 Na2 Na1 1_565 1_545 115.73(8)
P1 Na1 Na2 Na1 . 1_545 28.80(4)
O1 Na1 P1 O3 . . -108.55(16)
O7 Na1 P1 O3 . . 59.90(11)
O5 Na1 P1 O3 1_565 . 85.8(2)
O4 Na1 P1 O3 1_565 . 172.47(9)
O3 Na1 P1 O3 1_565 . -102.40(11)
O8 Na1 P1 O3 1_565 . -22.10(10)
C1 Na1 P1 O3 1_565 . -171.33(10)
Na2 Na1 P1 O3 1_565 . -44.33(11)
P2 Na1 P1 O3 1_565 . 154.02(11)
P1 Na1 P1 O3 1_565 . -132.20(8)
Na2 Na1 P1 O3 . . 16.80(8)
O1 Na1 P1 O2 . . 42.71(19)
O7 Na1 P1 O2 . . -148.85(15)
O5 Na1 P1 O2 1_565 . -122.9(2)
O4 Na1 P1 O2 1_565 . -36.27(14)
O3 Na1 P1 O2 1_565 . 48.86(15)
O8 Na1 P1 O2 1_565 . 129.15(13)
C1 Na1 P1 O2 1_565 . -20.07(16)
Na2 Na1 P1 O2 1_565 . 106.93(14)
P2 Na1 P1 O2 1_565 . -54.73(17)
P1 Na1 P1 O2 1_565 . 19.06(15)
Na2 Na1 P1 O2 . . 168.05(13)
O7 Na1 P1 O1 . . 168.45(17)
O5 Na1 P1 O1 1_565 . -165.7(3)
O4 Na1 P1 O1 1_565 . -78.98(15)
O3 Na1 P1 O1 1_565 . 6.15(15)
O8 Na1 P1 O1 1_565 . 86.44(15)
C1 Na1 P1 O1 1_565 . -62.78(16)
Na2 Na1 P1 O1 1_565 . 64.22(16)
P2 Na1 P1 O1 1_565 . -97.43(17)
P1 Na1 P1 O1 1_565 . -23.65(14)
Na2 Na1 P1 O1 . . 125.35(15)
O1 Na1 P1 C1 . . 147.12(17)
O7 Na1 P1 C1 . . -44.44(11)
O5 Na1 P1 C1 1_565 . -18.5(2)
O4 Na1 P1 C1 1_565 . 68.14(10)
O3 Na1 P1 C1 1_565 . 153.27(11)
O8 Na1 P1 C1 1_565 . -126.44(10)
C1 Na1 P1 C1 1_565 . 84.34(11)
Na2 Na1 P1 C1 1_565 . -148.66(11)
P2 Na1 P1 C1 1_565 . 49.68(13)
P1 Na1 P1 C1 1_565 . 123.47(9)
Na2 Na1 P1 C1 . . -87.54(9)
O1 Na1 P1 Na1 . 1_545 -156.35(14)
O7 Na1 P1 Na1 . 1_545 12.10(10)
O5 Na1 P1 Na1 1_565 1_545 38.0(2)
O4 Na1 P1 Na1 1_565 1_545 124.67(6)
O3 Na1 P1 Na1 1_565 1_545 -150.20(5)
O8 Na1 P1 Na1 1_565 1_545 -69.91(8)
C1 Na1 P1 Na1 1_565 1_545 140.87(7)
Na2 Na1 P1 Na1 1_565 1_545 -92.13(9)
P2 Na1 P1 Na1 1_565 1_545 106.22(9)
P1 Na1 P1 Na1 1_565 1_545 180.0
Na2 Na1 P1 Na1 . 1_545 -31.00(5)
O3 P1 O1 Na1 . . 82.48(15)
O2 P1 O1 Na1 . . -150.80(13)
C1 P1 O1 Na1 . . -34.59(17)
Na1 P1 O1 Na1 1_545 . 41.5(2)
O7 Na1 O1 P1 . . -10.61(15)
O4 Na1 O1 P1 1_565 . 106.12(14)
O3 Na1 O1 P1 1_565 . -174.63(13)
O8 Na1 O1 P1 1_565 . -98.93(14)
C1 Na1 O1 P1 1_565 . 128.87(13)
Na2 Na1 O1 P1 1_565 . -137.51(11)
P2 Na1 O1 P1 1_565 . 124.99(14)
P1 Na1 O1 P1 1_565 . 159.35(13)
Na2 Na1 O1 P1 . . -45.62(12)
O3 P1 C1 O4 . . 66.06(19)
O2 P1 C1 O4 . . -53.58(19)
O1 P1 C1 O4 . . -172.86(16)
Na1 P1 C1 O4 1_545 . 40.69(15)
Na1 P1 C1 O4 . . 169.05(17)
O3 P1 C1 C2 . . -172.34(19)
O2 P1 C1 C2 . . 68.0(2)
O1 P1 C1 C2 . . -51.3(2)
Na1 P1 C1 C2 1_545 . 162.3(2)
Na1 P1 C1 C2 . . -69.34(18)
O3 P1 C1 P2 . . -47.21(16)
O2 P1 C1 P2 . . -166.84(12)
O1 P1 C1 P2 . . 73.87(16)
Na1 P1 C1 P2 1_545 . -72.58(12)
Na1 P1 C1 P2 . . 55.78(12)
O3 P1 C1 Na1 . 1_545 25.37(10)
O2 P1 C1 Na1 . 1_545 -94.27(9)
O1 P1 C1 Na1 . 1_545 146.45(9)
Na1 P1 C1 Na1 . 1_545 128.36(6)
O4 C1 P2 O6 . . 77.6(2)
C2 C1 P2 O6 . . -41.7(2)
P1 C1 P2 O6 . . -166.68(15)
Na1 C1 P2 O6 1_545 . 119.66(12)
O4 C1 P2 O7 . . -161.51(18)
C2 C1 P2 O7 . . 79.1(2)
P1 C1 P2 O7 . . -45.79(18)
Na1 C1 P2 O7 1_545 . -119.45(12)
O4 C1 P2 O5 . . -42.8(2)
C2 C1 P2 O5 . . -162.14(19)
P1 C1 P2 O5 . . 72.93(16)
Na1 C1 P2 O5 1_545 . -0.73(11)
O4 C1 P2 Na2 . . -95.81(16)
C2 C1 P2 Na2 . . 144.84(18)
P1 C1 P2 Na2 . . 19.91(14)
Na1 C1 P2 Na2 1_545 . -53.76(5)
O4 C1 P2 Na1 . 1_545 -42.05(14)
C2 C1 P2 Na1 . 1_545 -161.4(2)
P1 C1 P2 Na1 . 1_545 73.67(12)
O10 Na2 P2 O6 . . 21.9(3)
O9 Na2 P2 O6 . . 144.7(3)
O5 Na2 P2 O6 . . -60.4(3)
O8 Na2 P2 O6 . . -86.0(3)
O3 Na2 P2 O6 . . -161.4(3)
O7 Na2 P2 O6 . . 90.7(3)
Na1 Na2 P2 O6 1_545 . -107.2(3)
Na1 Na2 P2 O6 . . 118.4(3)
O10 Na2 P2 O7 . . -68.73(11)
O9 Na2 P2 O7 . . 53.99(12)
O5 Na2 P2 O7 . . -151.03(13)
O8 Na2 P2 O7 . . -176.71(11)
O3 Na2 P2 O7 . . 107.93(10)
Na1 Na2 P2 O7 1_545 . 162.10(9)
Na1 Na2 P2 O7 . . 27.69(8)
O10 Na2 P2 O5 . . 82.30(12)
O9 Na2 P2 O5 . . -154.98(13)
O8 Na2 P2 O5 . . -25.68(11)
O3 Na2 P2 O5 . . -101.03(11)
O7 Na2 P2 O5 . . 151.03(13)
Na1 Na2 P2 O5 1_545 . -46.87(9)
Na1 Na2 P2 O5 . . 178.72(10)
O10 Na2 P2 C1 . . -172.59(11)
O9 Na2 P2 C1 . . -49.87(11)
O5 Na2 P2 C1 . . 105.11(12)
O8 Na2 P2 C1 . . 79.43(11)
O3 Na2 P2 C1 . . 4.07(9)
O7 Na2 P2 C1 . . -103.86(12)
Na1 Na2 P2 C1 1_545 . 58.24(8)
Na1 Na2 P2 C1 . . -76.17(8)
O10 Na2 P2 Na1 . 1_545 129.17(8)
O9 Na2 P2 Na1 . 1_545 -108.11(9)
O5 Na2 P2 Na1 . 1_545 46.87(9)
O8 Na2 P2 Na1 . 1_545 21.19(8)
O3 Na2 P2 Na1 . 1_545 -54.17(5)
O7 Na2 P2 Na1 . 1_545 -162.10(9)
Na1 Na2 P2 Na1 . 1_545 -134.41(5)
O2 P1 O3 Na2 . . 172.90(11)
O1 P1 O3 Na2 . . -61.25(14)
C1 P1 O3 Na2 . . 57.60(14)
Na1 P1 O3 Na2 1_545 . 90.48(12)
Na1 P1 O3 Na2 . . -27.57(12)
O2 P1 O3 Na1 . 1_545 82.42(12)
O1 P1 O3 Na1 . 1_545 -151.74(9)
C1 P1 O3 Na1 . 1_545 -32.88(12)
Na1 P1 O3 Na1 . 1_545 -118.06(7)
O9 Na2 O3 P1 . . 96.78(14)
O5 Na2 O3 P1 . . -66.62(12)
O8 Na2 O3 P1 . . -158.83(14)
O7 Na2 O3 P1 . . -7.99(12)
P2 Na2 O3 P1 . . -36.80(11)
Na1 Na2 O3 P1 1_545 . -105.69(13)
Na1 Na2 O3 P1 . . 23.25(11)
O9 Na2 O3 Na1 . 1_545 -157.53(9)
O5 Na2 O3 Na1 . 1_545 39.07(6)
O8 Na2 O3 Na1 . 1_545 -53.15(8)
O7 Na2 O3 Na1 . 1_545 97.69(7)
P2 Na2 O3 Na1 . 1_545 68.89(5)
Na1 Na2 O3 Na1 . 1_545 128.93(7)
C2 C1 O4 Na1 . 1_545 -179.98(18)
P1 C1 O4 Na1 . 1_545 -59.34(16)
P2 C1 O4 Na1 . 1_545 61.49(16)
O6 P2 O5 Na1 . 1_545 -114.91(14)
O7 P2 O5 Na1 . 1_545 117.25(12)
C1 P2 O5 Na1 . 1_545 1.06(15)
Na2 P2 O5 Na1 . 1_545 89.53(12)
O6 P2 O5 Na2 . . 155.56(11)
O7 P2 O5 Na2 . . 27.72(13)
C1 P2 O5 Na2 . . -88.47(11)
Na1 P2 O5 Na2 1_545 . -89.53(12)
O10 Na2 O5 P2 . . -107.89(10)
O9 Na2 O5 P2 . . 42.2(2)
O8 Na2 O5 P2 . . 157.75(10)
O3 Na2 O5 P2 . . 72.59(9)
O7 Na2 O5 P2 . . -16.69(8)
Na1 Na2 O5 P2 1_545 . 115.31(11)
Na1 Na2 O5 P2 . . -1.08(8)
O10 Na2 O5 Na1 . 1_545 136.80(9)
O9 Na2 O5 Na1 . 1_545 -73.13(17)
O8 Na2 O5 Na1 . 1_545 42.44(8)
O3 Na2 O5 Na1 . 1_545 -42.72(7)
O7 Na2 O5 Na1 . 1_545 -132.00(8)
P2 Na2 O5 Na1 . 1_545 -115.31(11)
Na1 Na2 O5 Na1 . 1_545 -116.39(6)
O6 P2 O7 Na1 . . 98.0(2)
O5 P2 O7 Na1 . . -134.67(18)
C1 P2 O7 Na1 . . -17.7(2)
Na2 P2 O7 Na1 . . -110.6(2)
Na1 P2 O7 Na1 1_545 . -91.8(2)
O6 P2 O7 Na2 . . -151.35(11)
O5 P2 O7 Na2 . . -24.04(11)
C1 P2 O7 Na2 . . 92.90(10)
Na1 P2 O7 Na2 1_545 . 18.79(9)
O1 Na1 O7 P2 . . 43.9(2)
O5 Na1 O7 P2 1_565 . -131.35(19)
O4 Na1 O7 P2 1_565 . -57.6(2)
O3 Na1 O7 P2 1_565 . 159.0(2)
O8 Na1 O7 P2 1_565 . 147.1(2)
C1 Na1 O7 P2 1_565 . -82.8(2)
Na2 Na1 O7 P2 1_565 . -175.16(16)
P2 Na1 O7 P2 1_565 . -114.49(18)
P1 Na1 O7 P2 1_565 . -86.0(3)
P1 Na1 O7 P2 . . 39.78(18)
Na2 Na1 O7 P2 . . 101.0(2)
O1 Na1 O7 Na2 . . -57.13(9)
O5 Na1 O7 Na2 1_565 . 127.63(9)
O4 Na1 O7 Na2 1_565 . -158.58(8)
O3 Na1 O7 Na2 1_565 . 58.0(3)
O8 Na1 O7 Na2 1_565 . 46.13(8)
C1 Na1 O7 Na2 1_565 . 176.21(9)
Na2 Na1 O7 Na2 1_565 . 83.83(9)
P2 Na1 O7 Na2 1_565 . 144.49(6)
P1 Na1 O7 Na2 1_565 . 173.0(3)
P1 Na1 O7 Na2 . . -61.24(6)
O10 Na2 O7 P2 . . 119.08(11)
O9 Na2 O7 P2 . . -135.63(9)
O5 Na2 O7 P2 . . 16.59(8)
O8 Na2 O7 P2 . . 5.64(19)
O3 Na2 O7 P2 . . -66.74(9)
Na1 Na2 O7 P2 1_545 . -16.03(8)
Na1 Na2 O7 P2 . . -133.59(12)
O10 Na2 O7 Na1 . . -107.33(11)
O9 Na2 O7 Na1 . . -2.04(11)
O5 Na2 O7 Na1 . . 150.18(10)
O8 Na2 O7 Na1 . . 139.24(16)
O3 Na2 O7 Na1 . . 66.85(9)
P2 Na2 O7 Na1 . . 133.59(12)
Na1 Na2 O7 Na1 1_545 . 117.56(8)
N1 C3 C4 N2 . . 177.6(2)
O10 Na2 O8 Na1 . 1_545 -140.24(10)
O9 Na2 O8 Na1 . 1_545 115.80(8)
O5 Na2 O8 Na1 . 1_545 -34.81(7)
O3 Na2 O8 Na1 . 1_545 46.77(6)
O7 Na2 O8 Na1 . 1_545 -25.51(17)
P2 Na2 O8 Na1 . 1_545 -22.26(8)
Na1 Na2 O8 Na1 . 1_545 52.3(2)
